data_7218133
loop_
_publ_author_name
'Kapustin, E. A.'
'Minkov, V. S.'
'Boldyreva, E. V.'

_publ_section_title
;
 Oxidative stress of H2O2on N,N-dimethylglycine: formation of perhydrate
 crystals and more
;
_journal_issue 44
_journal_name_full CrystEngComm
_journal_page_first 10165
_journal_paper_doi 10.1039/C4CE01835D
_journal_volume 16
_journal_year 2014
_chemical_formula_moiety 'C4 H9 N O3'
_chemical_formula_sum 'C4 H9 N O3'
_chemical_formula_weight 119.12
_chemical_name_common N,N,N-hydroxydimethylglycine
_chemical_name_systematic
; 
 2-(hydroxydimethylammonio)acetate 
;
_space_group_IT_number 14
_symmetry_cell_setting monoclinic
_symmetry_space_group_name_Hall '-P 2yn'
_symmetry_space_group_name_H-M 'P 1 21/n 1'
_atom_sites_solution_hydrogens geom
_atom_sites_solution_primary direct
_atom_sites_solution_secondary difmap
_audit_creation_method SHELXL-97
_cell_angle_alpha 90.00
_cell_angle_beta 93.142(10)
_cell_angle_gamma 90.00
_cell_formula_units_Z 4
_cell_length_a 5.5044(7)
_cell_length_b 10.0817(8)
_cell_length_c 10.2203(13)
_cell_measurement_reflns_used 4978
_cell_measurement_temperature 298(2)
_cell_measurement_theta_max 29.44
_cell_measurement_theta_min 2.84
_cell_volume 566.31(11)
_computing_structure_refinement 'SHELXL-97 (Sheldrick, 1997)'
_computing_structure_solution 'SHELXS-97 (Sheldrick, 1990)'
_diffrn_ambient_temperature 298(2)
_diffrn_detector_area_resol_mean 6.67
_diffrn_measured_fraction_theta_full 0.999
_diffrn_measured_fraction_theta_max 0.999
_diffrn_measurement_device '2-circle goniometer'
_diffrn_measurement_device_type 'STOE IPDS 2'
_diffrn_measurement_method 'rotation method'
_diffrn_radiation_monochromator graphite
_diffrn_radiation_source 'fine-focus sealed tube'
_diffrn_radiation_type MoK\a
_diffrn_radiation_wavelength 0.71073
_diffrn_reflns_av_R_equivalents 0.0273
_diffrn_reflns_av_sigmaI/netI 0.0247
_diffrn_reflns_limit_h_max 7
_diffrn_reflns_limit_h_min -7
_diffrn_reflns_limit_k_max 13
_diffrn_reflns_limit_k_min -13
_diffrn_reflns_limit_l_max 13
_diffrn_reflns_limit_l_min -13
_diffrn_reflns_number 5300
_diffrn_reflns_theta_full 28.28
_diffrn_reflns_theta_max 28.28
_diffrn_reflns_theta_min 2.84
_exptl_absorpt_coefficient_mu 0.119
_exptl_absorpt_correction_T_max 0.9879
_exptl_absorpt_correction_T_min 0.9715
_exptl_absorpt_correction_type integration
_exptl_absorpt_process_details 'X-SHAPE, Stoe&Cie, 2003'
_exptl_crystal_colour colourless
_exptl_crystal_density_diffrn 1.397
_exptl_crystal_density_method 'not measured'
_exptl_crystal_description prism
_exptl_crystal_F_000 256
_exptl_crystal_size_max 0.30
_exptl_crystal_size_mid 0.25
_exptl_crystal_size_min 0.09
_refine_diff_density_max 0.202
_refine_diff_density_min -0.187
_refine_diff_density_rms 0.034
_refine_ls_extinction_coef 0.062(11)
_refine_ls_extinction_expression Fc^*^=kFc[1+0.001xFc^2^\l^3^/sin(2\q)]^-1/4^
_refine_ls_extinction_method SHELXL
_refine_ls_goodness_of_fit_ref 1.032
_refine_ls_hydrogen_treatment constr
_refine_ls_matrix_type full
_refine_ls_number_parameters 77
_refine_ls_number_reflns 1406
_refine_ls_number_restraints 0
_refine_ls_restrained_S_all 1.032
_refine_ls_R_factor_all 0.0549
_refine_ls_R_factor_gt 0.0376
_refine_ls_shift/su_max 0.000
_refine_ls_shift/su_mean 0.000
_refine_ls_structure_factor_coef Fsqd
_refine_ls_weighting_details 'calc w=1/[\s^2^(Fo^2^)+(0.0623P)^2^+0.0000P] where P=(Fo^2^+2Fc^2^)/3'
_refine_ls_weighting_scheme calc
_refine_ls_wR_factor_gt 0.0971
_refine_ls_wR_factor_ref 0.1025
_reflns_number_gt 1061
_reflns_number_total 1406
_reflns_threshold_expression >2sigma(I)
_cod_data_source_file c4ce01835d2.cif
_cod_data_source_block N,N,N-hydroxydimethylglycine
_cod_depositor_comments 'Adding full bibliography for 7218133--7218135.cif.'
_cod_original_sg_symbol_H-M 'P 21/n'
_cod_database_code 7218133

loop_
_symmetry_equiv_pos_as_xyz
'x, y, z'
'-x+1/2, y+1/2, -z+1/2'
'-x, -y, -z'
'x-1/2, -y-1/2, z-1/2'

loop_
_atom_site_label
_atom_site_type_symbol
_atom_site_fract_x
_atom_site_fract_y
_atom_site_fract_z
_atom_site_U_iso_or_equiv
_atom_site_adp_type
_atom_site_occupancy
_atom_site_symmetry_multiplicity
_atom_site_calc_flag
_atom_site_refinement_flags
O3 O 0.22415(17) 0.44620(9) 0.83665(8) 0.0401(3) Uani 1 1 d .
H3O H 0.3073 0.4847 0.8938 0.060 Uiso 1 1 calc R
N1 N 0.07803(16) 0.54018(10) 0.76409(9) 0.0295(3) Uani 1 1 d .
O2 O 0.1370(2) 0.81448(12) 0.99317(12) 0.0623(4) Uani 1 1 d .
O1 O 0.3805(2) 0.64028(12) 0.96793(11) 0.0614(4) Uani 1 1 d .
C2 C -0.0117(2) 0.64463(13) 0.85475(12) 0.0356(3) Uani 1 1 d .
H2A H -0.1342 0.6056 0.9075 0.043 Uiso 1 1 calc R
H2B H -0.0893 0.7147 0.8025 0.043 Uiso 1 1 calc R
C4 C -0.1288(3) 0.46272(15) 0.70310(14) 0.0443(3) Uani 1 1 d .
H4A H -0.0669 0.3913 0.6525 0.066 Uiso 1 1 calc R
H4B H -0.2280 0.5196 0.6470 0.066 Uiso 1 1 calc R
H4C H -0.2249 0.4273 0.7705 0.066 Uiso 1 1 calc R
C1 C 0.1880(3) 0.70625(14) 0.94656(12) 0.0409(3) Uani 1 1 d .
C3 C 0.2253(2) 0.60118(14) 0.66108(12) 0.0400(3) Uani 1 1 d .
H3A H 0.3569 0.6512 0.7021 0.060 Uiso 1 1 calc R
H3B H 0.1238 0.6590 0.6071 0.060 Uiso 1 1 calc R
H3C H 0.2896 0.5325 0.6078 0.060 Uiso 1 1 calc R

loop_
_atom_site_aniso_label
_atom_site_aniso_U_11
_atom_site_aniso_U_22
_atom_site_aniso_U_33
_atom_site_aniso_U_23
_atom_site_aniso_U_13
_atom_site_aniso_U_12
O3 0.0483(5) 0.0324(5) 0.0383(5) 0.0048(3) -0.0090(4) 0.0101(4)
N1 0.0316(5) 0.0276(5) 0.0288(5) 0.0017(4) -0.0014(4) 0.0024(4)
O2 0.0798(8) 0.0459(7) 0.0633(7) -0.0241(5) 0.0221(6) -0.0138(6)
O1 0.0543(6) 0.0637(8) 0.0634(7) -0.0164(6) -0.0227(5) 0.0018(5)
C2 0.0356(6) 0.0353(7) 0.0364(6) -0.0028(5) 0.0056(5) 0.0065(5)
C4 0.0437(7) 0.0440(8) 0.0441(7) -0.0032(6) -0.0072(5) -0.0081(6)
C1 0.0509(8) 0.0392(8) 0.0335(6) -0.0054(5) 0.0092(5) -0.0089(6)
C3 0.0458(7) 0.0414(8) 0.0334(6) 0.0037(5) 0.0086(5) 0.0003(6)

loop_
_atom_type_symbol
_atom_type_description
_atom_type_scat_dispersion_real
_atom_type_scat_dispersion_imag
_atom_type_scat_source
C C 0.0033 0.0016 'International Tables Vol C Tables 4.2.6.8 and 6.1.1.4'
H H 0.0000 0.0000 'International Tables Vol C Tables 4.2.6.8 and 6.1.1.4'
N N 0.0061 0.0033 'International Tables Vol C Tables 4.2.6.8 and 6.1.1.4'
O O 0.0106 0.0060 'International Tables Vol C Tables 4.2.6.8 and 6.1.1.4'

loop_
_geom_angle_atom_site_label_1
_geom_angle_atom_site_label_2
_geom_angle_atom_site_label_3
_geom_angle
O3 N1 C4 105.43(10)
O3 N1 C3 109.13(9)
C4 N1 C3 110.63(9)
O3 N1 C2 109.88(8)
C4 N1 C2 110.85(9)
C3 N1 C2 110.77(10)
N1 C2 C1 114.28(10)
O2 C1 O1 127.53(14)
O2 C1 C2 115.12(13)
O1 C1 C2 117.33(11)

loop_
_geom_bond_atom_site_label_1
_geom_bond_atom_site_label_2
_geom_bond_distance
O3 N1 1.4245(12)
N1 C4 1.4889(16)
N1 C3 1.4956(15)
N1 C2 1.5038(15)
O2 C1 1.2292(18)
O1 C1 1.2598(18)
C2 C1 1.5367(18)

loop_
_geom_hbond_atom_site_label_D
_geom_hbond_atom_site_label_H
_geom_hbond_atom_site_label_A
_geom_hbond_distance_DH
_geom_hbond_distance_HA
_geom_hbond_distance_DA
_geom_hbond_angle_DHA
_geom_hbond_site_symmetry_A
O3 H3O O1 0.82 1.78 2.4986(14) 145.6 1
O3 H3O O1 0.82 2.50 3.0015(14) 120.2 3_667
